data_1568883
loop_
_publ_author_name
'Young, Taylor B.'
'Guppy, Owaen G.'
'Draper, Alysia J.'
'Whitington, Joshua M.'
'Kariuki, Benson M.'
'Paul, Alison'
'Eaton, Mark'
'Pope, Simon J. A.'
'Ward, Benjamin D.'

_publ_section_title
;
 Chemically recyclable fluorescent polyesters via the ring-opening
 copolymerization of epoxides and anhydrides
;
_journal_issue 20
_journal_name_full 'Polymer Chemistry'
_journal_page_first 2478
_journal_page_last 2484
_journal_paper_doi 10.1039/D3PY00209H
_journal_volume 14
_journal_year 2023
_chemical_formula_moiety 'C6 H12 O2'
_chemical_formula_sum 'C6 H12 O2'
_chemical_formula_weight 116.16
_space_group_crystal_system monoclinic
_space_group_IT_number 15
_space_group_name_Hall '-C 2yc'
_space_group_name_H-M_alt 'C 1 2/c 1'
_atom_sites_solution_hydrogens geom
_atom_sites_solution_primary dual
_atom_sites_solution_secondary difmap
_audit_creation_date 2021-06-04
_audit_creation_method
;
Olex2 1.3
(compiled 2020.11.12 svn.r5f609507 for OlexSys, GUI svn.r6272)
;
_audit_update_record
;
2021-07-07 deposited with the CCDC.	2023-04-03 downloaded from the CCDC.
;
_cell_angle_alpha 90
_cell_angle_beta 96.583(7)
_cell_angle_gamma 90
_cell_formula_units_Z 8
_cell_length_a 18.6396(18)
_cell_length_b 9.9559(7)
_cell_length_c 7.3000(6)
_cell_measurement_reflns_used 1852
_cell_measurement_temperature 296
_cell_measurement_theta_max 76.0940
_cell_measurement_theta_min 4.7600
_cell_volume 1345.8(2)
_computing_cell_refinement 'CrysAlisPro 1.171.40.82a (Rigaku OD, 2020)'
_computing_data_collection 'CrysAlisPro 1.171.40.82a (Rigaku OD, 2020)'
_computing_data_reduction 'CrysAlisPro 1.171.40.82a (Rigaku OD, 2020)'
_computing_molecular_graphics 'Olex2 1.3 (Dolomanov et al., 2009)'
_computing_publication_material 'Olex2 1.3 (Dolomanov et al., 2009)'
_computing_structure_refinement 'SHELXL 2018/3 (Sheldrick, 2015)'
_computing_structure_solution 'SHELXT 2018/2 (Sheldrick, 2018)'
_diffrn_ambient_temperature 296
_diffrn_detector_area_resol_mean 10.5082
_diffrn_measured_fraction_theta_full 1.000
_diffrn_measured_fraction_theta_max 0.992
_diffrn_measurement_device_type 'SuperNova, Dual, Cu at home/near ATLAS'
_diffrn_radiation_type CuK\a
_diffrn_radiation_wavelength 1.54184
_diffrn_reflns_av_R_equivalents 0.0164
_diffrn_reflns_av_unetI/netI 0.0118
_diffrn_reflns_Laue_measured_fraction_full 1.000
_diffrn_reflns_Laue_measured_fraction_max 0.992
_diffrn_reflns_limit_h_max 23
_diffrn_reflns_limit_h_min -21
_diffrn_reflns_limit_k_max 12
_diffrn_reflns_limit_k_min -12
_diffrn_reflns_limit_l_max 9
_diffrn_reflns_limit_l_min -9
_diffrn_reflns_number 6179
_diffrn_reflns_point_group_measured_fraction_full 1.000
_diffrn_reflns_point_group_measured_fraction_max 0.992
_diffrn_reflns_theta_full 67.684
_diffrn_reflns_theta_max 76.481
_diffrn_reflns_theta_min 4.776
_exptl_absorpt_coefficient_mu 0.687
_exptl_absorpt_correction_T_max 1.000
_exptl_absorpt_correction_T_min 0.607
_exptl_absorpt_correction_type gaussian
_exptl_absorpt_process_details
;
CrysAlisPro 1.171.40.82a (Rigaku Oxford Diffraction, 2020)
Numerical absorption correction based on gaussian integration over
a multifaceted crystal model
Empirical absorption correction using spherical harmonics,
implemented in SCALE3 ABSPACK scaling algorithm.
;
_exptl_crystal_colour colourless
_exptl_crystal_colour_primary colourless
_exptl_crystal_density_diffrn 1.147
_exptl_crystal_description block
_exptl_crystal_F_000 512
_exptl_crystal_recrystallization_method 'Re-crystallisation from solvent: ethyl acetate'
_exptl_crystal_size_max 0.306
_exptl_crystal_size_mid 0.113
_exptl_crystal_size_min 0.107
_refine_diff_density_max 0.090
_refine_diff_density_min -0.118
_refine_diff_density_rms 0.029
_refine_ls_extinction_method none
_refine_ls_goodness_of_fit_ref 1.064
_refine_ls_hydrogen_treatment constr
_refine_ls_matrix_type full
_refine_ls_number_parameters 150
_refine_ls_number_reflns 1412
_refine_ls_number_restraints 316
_refine_ls_restrained_S_all 1.034
_refine_ls_R_factor_all 0.0472
_refine_ls_R_factor_gt 0.0397
_refine_ls_shift/su_max 0.000
_refine_ls_shift/su_mean 0.000
_refine_ls_structure_factor_coef Fsqd
_refine_ls_weighting_details 'w=1/[\s^2^(Fo^2^)+(0.0663P)^2^+0.1534P] where P=(Fo^2^+2Fc^2^)/3'
_refine_ls_weighting_scheme calc
_refine_ls_wR_factor_gt 0.1183
_refine_ls_wR_factor_ref 0.1275
_reflns_Friedel_coverage 0.000
_reflns_number_gt 1133
_reflns_number_total 1412
_reflns_threshold_expression 'I > 2\s(I)'
_cod_data_source_file d3py00209h2.cif
_cod_data_source_block cyclohexanediol
_cod_depositor_comments 'Adding full bibliography for 1568881--1568883.cif.'
_cod_database_code 1568883
_shelx_shelxl_version_number 2018/3
_shelx_space_group_comment
;
The symmetry employed for this shelxl refinement is uniquely defined
by the following loop, which should always be used as a source of
symmetry information in preference to the above space-group names.
They are only intended as comments.
;
_shelx_estimated_absorpt_t_max 0.930
_shelx_estimated_absorpt_t_min 0.817
_olex2_refinement_description
;
1. Fixed Uiso
 At 1.2 times of:
  All C(H) groups, All C(H,H) groups
 At 1.5 times of:
  All O(H) groups
2. Restrained distances
 C1A-C2A = C2A-C3A = C3A-C4A = C4A-C5A = C5A-C6A = C6A-C1A
 1.54 with sigma of 0.02
 C1-C2 = C2-C3 = C3-C4 = C4-C5 = C5-C6 = C6-C1
 1.54 with sigma of 0.02
 C1-O1 = C2-O2 = C1A-O1A = C2A-O2A
 1.43 with sigma of 0.02
3. Uiso/Uaniso restraints and constraints
O1 \\sim O2 \\sim C1 \\sim C2 \\sim C3 \\sim C4 \\sim C5 \\sim C6 \\sim O1A
\\sim O2A \\sim C1A \\sim C2A \\sim C3A \\sim C4A \\sim C5A: within 2A with
sigma of 0.01 and sigma for terminal atoms of 0.02 within 2A
Uanis(O1A) \\sim Ueq, Uanis(O2A) \\sim Ueq, Uanis(C1A) \\sim Ueq, Uanis(C2A)
\\sim Ueq, Uanis(C3A) \\sim Ueq, Uanis(C4A) \\sim Ueq, Uanis(C5A) \\sim Ueq:
with sigma of 0.05 and sigma for terminal atoms of 0.1
Uanis(O1) \\sim Ueq, Uanis(O2) \\sim Ueq, Uanis(C1) \\sim Ueq, Uanis(C2) \\sim
Ueq, Uanis(C3) \\sim Ueq, Uanis(C4) \\sim Ueq, Uanis(C5) \\sim Ueq, Uanis(C6)
\\sim Ueq: with sigma of 0.05 and sigma for terminal atoms of 0.1
4. Others
 Sof(O1A)=Sof(H1AA)=Sof(O2A)=Sof(H2AA)=Sof(C1A)=Sof(H1AB)=Sof(C2A)=Sof(H2AB)=
 Sof(C3A)=Sof(H3AA)=Sof(H3AB)=Sof(C4A)=Sof(H4AA)=Sof(H4AB)=Sof(C5A)=Sof(H5AA)=
 Sof(H5AB)=Sof(C6A)=Sof(H6AA)=Sof(H6AB)=1-FVAR(1)
 Sof(O1)=Sof(H1)=Sof(O2)=Sof(H2)=Sof(C1)=Sof(H1A)=Sof(C2)=Sof(H2A)=Sof(C3)=
 Sof(H3A)=Sof(H3B)=Sof(C4)=Sof(H4A)=Sof(H4B)=Sof(C5)=Sof(H5A)=Sof(H5B)=Sof(C6)=
 Sof(H6A)=Sof(H6B)=FVAR(1)
5.a Ternary CH refined with riding coordinates:
 C1(H1A), C2(H2A), C1A(H1AB), C2A(H2AB)
5.b Secondary CH2 refined with riding coordinates:
 C3(H3A,H3B), C4(H4A,H4B), C5(H5A,H5B), C6(H6A,H6B), C3A(H3AA,H3AB), C4A(H4AA,
 H4AB), C5A(H5AA,H5AB), C6A(H6AA,H6AB)
5.c Idealised tetrahedral OH refined as rotating group:
 O1(H1), O2(H2), O1A(H1AA), O2A(H2AA)
;
_olex2_submission_special_instructions 'No special instructions were received'

loop_
_space_group_symop_operation_xyz
'x, y, z'
'-x, y, -z+1/2'
'x+1/2, y+1/2, z'
'-x+1/2, y+1/2, -z+1/2'
'-x, -y, -z'
'x, -y, z-1/2'
'-x+1/2, -y+1/2, -z'
'x+1/2, -y+1/2, z-1/2'

loop_
_atom_site_label
_atom_site_type_symbol
_atom_site_fract_x
_atom_site_fract_y
_atom_site_fract_z
_atom_site_U_iso_or_equiv
_atom_site_adp_type
_atom_site_occupancy
_atom_site_site_symmetry_order
_atom_site_calc_flag
_atom_site_refinement_flags_posn
_atom_site_refinement_flags_adp
_atom_site_refinement_flags_occupancy
_atom_site_disorder_assembly
_atom_site_disorder_group
O1 O 0.2594(2) 0.6158(4) 0.2299(6) 0.0861(11) Uani 0.858(3) 1 d D U P A 1
H1 H 0.243267 0.628362 0.121956 0.129 Uiso 0.858(3) 1 calc R U P A 1
O2 O 0.28986(19) 0.8863(4) 0.1427(4) 0.0790(9) Uani 0.858(3) 1 d D U P A 1
H2 H 0.271942 0.957567 0.170773 0.119 Uiso 0.858(3) 1 calc R U P A 1
C1 C 0.32922(8) 0.67494(14) 0.26438(19) 0.0637(4) Uani 0.858(3) 1 d D U P A 1
H1A H 0.355196 0.661830 0.156383 0.076 Uiso 0.858(3) 1 calc R U P A 1
C2 C 0.32478(8) 0.82337(13) 0.30434(19) 0.0605(4) Uani 0.858(3) 1 d D U P A 1
H2A H 0.295011 0.836182 0.405233 0.073 Uiso 0.858(3) 1 calc R U P A 1
C3 C 0.39846(19) 0.8827(4) 0.3606(5) 0.0784(10) Uani 0.858(3) 1 d D U P A 1
H3A H 0.393367 0.976992 0.390021 0.094 Uiso 0.858(3) 1 calc R U P A 1
H3B H 0.427128 0.876575 0.258118 0.094 Uiso 0.858(3) 1 calc R U P A 1
C4 C 0.43743(13) 0.8107(2) 0.5266(3) 0.0899(7) Uani 0.858(3) 1 d D U P A 1
H4A H 0.411582 0.824619 0.633025 0.108 Uiso 0.858(3) 1 calc R U P A 1
H4B H 0.485624 0.847529 0.554435 0.108 Uiso 0.858(3) 1 calc R U P A 1
C5 C 0.44233(9) 0.6605(2) 0.4875(3) 0.0922(6) Uani 0.858(3) 1 d D U P A 1
H5A H 0.473365 0.646399 0.391275 0.111 Uiso 0.858(3) 1 calc R U P A 1
H5B H 0.463874 0.614963 0.597753 0.111 Uiso 0.858(3) 1 calc R U P A 1
C6 C 0.36844(16) 0.6006(3) 0.4276(3) 0.0791(7) Uani 0.858(3) 1 d D U P A 1
H6A H 0.374002 0.507103 0.394624 0.095 Uiso 0.858(3) 1 calc R U P A 1
H6B H 0.339602 0.603867 0.529956 0.095 Uiso 0.858(3) 1 calc R U P A 1
O1A O 0.2517(11) 0.644(2) 0.233(3) 0.070(3) Uani 0.142(3) 1 d D U P A 2
H1AA H 0.248727 0.671781 0.126580 0.104 Uiso 0.142(3) 1 calc R U P A 2
O2A O 0.3041(9) 0.8775(17) 0.103(2) 0.065(3) Uani 0.142(3) 1 d D U P A 2
H2AA H 0.286898 0.937672 0.160767 0.097 Uiso 0.142(3) 1 calc R U P A 2
C1A C 0.3067(5) 0.7208(8) 0.3467(12) 0.0657(18) Uani 0.142(3) 1 d D U P A 2
H1AB H 0.282108 0.786016 0.418436 0.079 Uiso 0.142(3) 1 calc R U P A 2
C2A C 0.3500(5) 0.7955(9) 0.2262(13) 0.0662(18) Uani 0.142(3) 1 d D U P A 2
H2AB H 0.373085 0.729839 0.151813 0.079 Uiso 0.142(3) 1 calc R U P A 2
C3A C 0.4094(13) 0.877(2) 0.333(3) 0.071(3) Uani 0.142(3) 1 d D U P A 2
H3AA H 0.388479 0.949411 0.397816 0.086 Uiso 0.142(3) 1 calc R U P A 2
H3AB H 0.440163 0.916000 0.248327 0.086 Uiso 0.142(3) 1 calc R U P A 2
C4A C 0.4548(8) 0.7847(16) 0.4726(19) 0.083(2) Uani 0.142(3) 1 d D U P A 2
H4AA H 0.478748 0.716882 0.406007 0.100 Uiso 0.142(3) 1 calc R U P A 2
H4AB H 0.491807 0.837795 0.543592 0.100 Uiso 0.142(3) 1 calc R U P A 2
C5A C 0.4096(5) 0.7180(11) 0.5999(13) 0.086(2) Uani 0.142(3) 1 d D U P A 2
H5AA H 0.384948 0.784667 0.666653 0.103 Uiso 0.142(3) 1 calc R U P A 2
H5AB H 0.439506 0.663468 0.688540 0.103 Uiso 0.142(3) 1 calc R U P A 2
C6A C 0.3552(7) 0.6306(12) 0.4847(17) 0.067(3) Uani 0.142(3) 1 d D . P A 2
H6AA H 0.325473 0.583129 0.564260 0.080 Uiso 0.142(3) 1 calc R U P A 2
H6AB H 0.380154 0.564686 0.417448 0.080 Uiso 0.142(3) 1 calc R U P A 2

loop_
_atom_site_aniso_label
_atom_site_aniso_U_11
_atom_site_aniso_U_22
_atom_site_aniso_U_33
_atom_site_aniso_U_23
_atom_site_aniso_U_13
_atom_site_aniso_U_12
O1 0.1073(17) 0.073(2) 0.0689(10) 0.0062(10) -0.0275(9) -0.0175(11)
O2 0.1020(18) 0.0697(9) 0.0570(12) -0.0023(8) -0.0272(11) 0.0172(11)
C1 0.0768(8) 0.0584(7) 0.0519(7) -0.0031(6) -0.0100(6) 0.0032(6)
C2 0.0700(8) 0.0591(7) 0.0478(7) -0.0033(5) -0.0136(5) 0.0073(6)
C3 0.0795(16) 0.0741(10) 0.0754(17) 0.0013(10) -0.0172(12) -0.0065(10)
C4 0.0824(13) 0.0959(14) 0.0816(14) -0.0022(10) -0.0329(10) -0.0014(10)
C5 0.0825(10) 0.1025(12) 0.0844(11) 0.0140(9) -0.0214(8) 0.0218(9)
C6 0.0994(14) 0.0675(11) 0.0656(13) 0.0066(9) -0.0112(10) 0.0129(9)
O1A 0.072(5) 0.054(6) 0.077(6) 0.013(4) -0.016(4) -0.026(5)
O2A 0.077(5) 0.056(5) 0.057(6) 0.013(4) -0.013(4) -0.012(4)
C1A 0.072(3) 0.060(3) 0.058(3) -0.007(3) -0.021(3) 0.000(3)
C2A 0.071(3) 0.064(3) 0.058(3) -0.001(3) -0.015(3) 0.007(3)
C3A 0.068(4) 0.077(4) 0.063(4) 0.008(4) -0.019(4) -0.007(4)
C4A 0.078(4) 0.094(4) 0.072(4) 0.004(4) -0.015(4) 0.003(4)
C5A 0.083(4) 0.097(4) 0.070(4) 0.010(4) -0.026(3) -0.001(4)
C6A 0.077(7) 0.056(6) 0.062(7) 0.012(5) -0.019(5) -0.009(5)

loop_
_atom_type_symbol
_atom_type_description
_atom_type_scat_dispersion_real
_atom_type_scat_dispersion_imag
_atom_type_scat_source
C C 0.0181 0.0091 'International Tables Vol C Tables 4.2.6.8 and 6.1.1.4'
H H 0.0000 0.0000 'International Tables Vol C Tables 4.2.6.8 and 6.1.1.4'
O O 0.0492 0.0322 'International Tables Vol C Tables 4.2.6.8 and 6.1.1.4'

loop_
_geom_angle_atom_site_label_1
_geom_angle_atom_site_label_2
_geom_angle_atom_site_label_3
_geom_angle
_geom_angle_site_symmetry_1
_geom_angle_site_symmetry_3
_geom_angle_publ_flag
C1 O1 H1 109.5 . . ?
C2 O2 H2 109.5 . . ?
O1 C1 H1A 109.2 . . ?
O1 C1 C2 111.6(2) . . ?
O1 C1 C6 106.6(2) . . ?
C2 C1 H1A 109.2 . . ?
C2 C1 C6 110.96(14) . . ?
C6 C1 H1A 109.2 . . ?
O2 C2 C1 107.46(17) . . ?
O2 C2 H2A 108.7 . . ?
O2 C2 C3 111.6(2) . . ?
C1 C2 H2A 108.7 . . ?
C3 C2 C1 111.56(19) . . ?
C3 C2 H2A 108.7 . . ?
C2 C3 H3A 109.3 . . ?
C2 C3 H3B 109.3 . . ?
C2 C3 C4 111.7(3) . . ?
H3A C3 H3B 107.9 . . ?
C4 C3 H3A 109.3 . . ?
C4 C3 H3B 109.3 . . ?
C3 C4 H4A 109.6 . . ?
C3 C4 H4B 109.6 . . ?
C3 C4 C5 110.3(2) . . ?
H4A C4 H4B 108.1 . . ?
C5 C4 H4A 109.6 . . ?
C5 C4 H4B 109.6 . . ?
C4 C5 H5A 109.3 . . ?
C4 C5 H5B 109.3 . . ?
H5A C5 H5B 108.0 . . ?
C6 C5 C4 111.52(16) . . ?
C6 C5 H5A 109.3 . . ?
C6 C5 H5B 109.3 . . ?
C1 C6 C5 112.0(2) . . ?
C1 C6 H6A 109.2 . . ?
C1 C6 H6B 109.2 . . ?
C5 C6 H6A 109.2 . . ?
C5 C6 H6B 109.2 . . ?
H6A C6 H6B 107.9 . . ?
C1A O1A H1AA 109.5 . . ?
C2A O2A H2AA 109.5 . . ?
O1A C1A H1AB 108.0 . . ?
O1A C1A C2A 108.9(11) . . ?
O1A C1A C6A 112.7(12) . . ?
C2A C1A H1AB 108.0 . . ?
C2A C1A C6A 111.2(8) . . ?
C6A C1A H1AB 108.0 . . ?
O2A C2A C1A 109.7(10) . . ?
O2A C2A H2AB 107.5 . . ?
O2A C2A C3A 111.7(12) . . ?
C1A C2A H2AB 107.5 . . ?
C1A C2A C3A 112.6(12) . . ?
C3A C2A H2AB 107.5 . . ?
C2A C3A H3AA 109.8 . . ?
C2A C3A H3AB 109.8 . . ?
C2A C3A C4A 109.5(16) . . ?
H3AA C3A H3AB 108.2 . . ?
C4A C3A H3AA 109.8 . . ?
C4A C3A H3AB 109.8 . . ?
C3A C4A H4AA 109.3 . . ?
C3A C4A H4AB 109.3 . . ?
H4AA C4A H4AB 107.9 . . ?
C5A C4A C3A 111.8(14) . . ?
C5A C4A H4AA 109.3 . . ?
C5A C4A H4AB 109.3 . . ?
C4A C5A H5AA 110.2 . . ?
C4A C5A H5AB 110.2 . . ?
C4A C5A C6A 107.6(10) . . ?
H5AA C5A H5AB 108.5 . . ?
C6A C5A H5AA 110.2 . . ?
C6A C5A H5AB 110.2 . . ?
C1A C6A H6AA 109.8 . . ?
C1A C6A H6AB 109.8 . . ?
C5A C6A C1A 109.2(8) . . ?
C5A C6A H6AA 109.8 . . ?
C5A C6A H6AB 109.8 . . ?
H6AA C6A H6AB 108.3 . . ?

loop_
_geom_bond_atom_site_label_1
_geom_bond_atom_site_label_2
_geom_bond_distance
_geom_bond_site_symmetry_2
_geom_bond_publ_flag
O1 H1 0.8200 . ?
O1 C1 1.425(4) . ?
O2 H2 0.8200 . ?
O2 C2 1.426(3) . ?
C1 H1A 0.9800 . ?
C1 C2 1.510(2) . ?
C1 C6 1.517(3) . ?
C2 H2A 0.9800 . ?
C2 C3 1.508(4) . ?
C3 H3A 0.9700 . ?
C3 H3B 0.9700 . ?
C3 C4 1.519(4) . ?
C4 H4A 0.9700 . ?
C4 H4B 0.9700 . ?
C4 C5 1.527(3) . ?
C5 H5A 0.9700 . ?
C5 H5B 0.9700 . ?
C5 C6 1.519(3) . ?
C6 H6A 0.9700 . ?
C6 H6B 0.9700 . ?
O1A H1AA 0.8200 . ?
O1A C1A 1.456(15) . ?
O2A H2AA 0.8200 . ?
O2A C2A 1.427(15) . ?
C1A H1AB 0.9800 . ?
C1A C2A 1.464(12) . ?
C1A C6A 1.559(13) . ?
C2A H2AB 0.9800 . ?
C2A C3A 1.513(18) . ?
C3A H3AA 0.9700 . ?
C3A H3AB 0.9700 . ?
C3A C4A 1.550(18) . ?
C4A H4AA 0.9700 . ?
C4A H4AB 0.9700 . ?
C4A C5A 1.481(15) . ?
C5A H5AA 0.9700 . ?
C5A H5AB 0.9700 . ?
C5A C6A 1.516(13) . ?
C6A H6AA 0.9700 . ?
C6A H6AB 0.9700 . ?

loop_
_geom_hbond_atom_site_label_D
_geom_hbond_atom_site_label_H
_geom_hbond_atom_site_label_A
_geom_hbond_distance_DH
_geom_hbond_distance_HA
_geom_hbond_distance_DA
_geom_hbond_angle_DHA
_geom_hbond_site_symmetry_A
_geom_hbond_publ_flag
O1 H1 O2 0.82 1.96 2.769(5) 166.6 7_565 yes
O2 H2 O1 0.82 1.86 2.669(5) 170.8 4 yes
O1A H1AA O2A 0.82 1.91 2.56(3) 136.0 7_565 yes
O2A H2AA O1A 0.82 2.34 3.14(3) 165.1 4 yes

loop_
_geom_torsion_atom_site_label_1
_geom_torsion_atom_site_label_2
_geom_torsion_atom_site_label_3
_geom_torsion_atom_site_label_4
_geom_torsion
_geom_torsion_site_symmetry_1
_geom_torsion_site_symmetry_2
_geom_torsion_site_symmetry_3
_geom_torsion_site_symmetry_4
_geom_torsion_publ_flag
O1 C1 C2 O2 -63.4(3) . . . . ?
O1 C1 C2 C3 173.9(3) . . . . ?
O1 C1 C6 C5 -176.0(2) . . . . ?
O2 C2 C3 C4 -176.9(2) . . . . ?
C1 C2 C3 C4 -56.6(3) . . . . ?
C2 C1 C6 C5 -54.3(2) . . . . ?
C2 C3 C4 C5 55.8(3) . . . . ?
C3 C4 C5 C6 -54.5(3) . . . . ?
C4 C5 C6 C1 54.4(2) . . . . ?
C6 C1 C2 O2 177.8(2) . . . . ?
C6 C1 C2 C3 55.2(3) . . . . ?
O1A C1A C2A O2A 55.6(17) . . . . ?
O1A C1A C2A C3A -179.3(16) . . . . ?
O1A C1A C6A C5A -178.8(13) . . . . ?
O2A C2A C3A C4A 176.7(15) . . . . ?
C1A C2A C3A C4A 53(2) . . . . ?
C2A C1A C6A C5A 58.6(12) . . . . ?
C2A C3A C4A C5A -57(2) . . . . ?
C3A C4A C5A C6A 61.8(17) . . . . ?
C4A C5A C6A C1A -61.2(14) . . . . ?
C6A C1A C2A O2A -179.6(10) . . . . ?
C6A C1A C2A C3A -54.6(15) . . . . ?
